data_9002040
loop_
_publ_author_name
'Angel, R. J.'
'Kunz, M.'
'Miletich, R.'
'Woodland, A. B.'
'Koch, M.'
'Knoche, R. L.'

_publ_section_title
;Effect of isovalent Si,Ti substitution on the bulk moduli of Ca(Ti1-xSix)SiO5
 titanites P = 1.0 GPa
;
_journal_name_full 'American Mineralogist'
_journal_page_first 282
_journal_page_last 287
_journal_volume 84
_journal_year 1999
_chemical_formula_sum 'Ca O5 Si2'
_chemical_name_mineral Titanite
_space_group_IT_number 15
_symmetry_space_group_name_Hall '-A 2yab'
_symmetry_space_group_name_H-M 'A 1 2/n 1'
_cell_angle_alpha 90
_cell_angle_beta 113.087
_cell_angle_gamma 90
_cell_length_a 6.5297
_cell_length_b 8.3823
_cell_length_c 6.3227
_cell_formula_units_Z 4
_cell_volume 318.350
_database_code_amcsd 0002102
_diffrn_ambient_pressure 1e+06
_exptl_crystal_density_diffrn 3.677
_cod_original_sg_symbol_H-M 'A 1 2/a 1'
_cod_original_formula_sum 'Ca Si2 O5'
_cod_database_code 9002040

loop_
_space_group_symop_operation_xyz
x,y,z
x,1/2+y,1/2+z
1/2+x,1/2-y,z
1/2+x,-y,1/2+z
1/2-x,y,1/2-z
1/2-x,1/2+y,-z
-x,1/2-y,1/2-z
-x,-y,-z

loop_
_atom_site_label
_atom_site_fract_x
_atom_site_fract_y
_atom_site_fract_z
Ca 0.25000 0.42020 0.25000
SiVI 0.50000 0.25000 0.75000
SiIV 0.75000 0.43610 0.25000
O1 0.75000 0.30980 0.75000
O2 0.92010 0.31840 0.44810
O3 0.39850 0.44970 0.65470

loop_
_cod_related_entry_id
_cod_related_entry_database
_cod_related_entry_code
1 AMCSD 0002102
